data_7053721
loop_
_publ_author_name
'Fondo, Matilde'
'Garc\'ia-Deibe, Ana M.'
'Ocampo, Noelia'
'Sanmart\'in, Jes\'us'
'Bermejo, Manuel R.'
'Oliveira, Elisabete'
'Lodeiro, Carlos'

_publ_section_title
;
 From dinuclear to tetranuclear zinc complexes through carboxylate donors:
 structural and luminescence studies
;
_journal_issue 2
_journal_name_full 'New Journal of Chemistry'
_journal_page_first 247
_journal_paper_doi 10.1039/b710660b
_journal_volume 32
_journal_year 2008
_chemical_formula_moiety 'C58 H52 Br6 N8 O10 Zn4, 4.25(H2 0), 2.75(O), 0.25 (CH4 O)'
_chemical_formula_sum 'C58.25 H61.5 Br6 N8 O17.25 Zn4'
_chemical_formula_weight 1890.59
_chemical_name_systematic
;
?
;
_space_group_IT_number 14
_symmetry_cell_setting monoclinic
_symmetry_space_group_name_Hall '-P 2ybc'
_symmetry_space_group_name_H-M 'P 1 21/c 1'
_atom_sites_solution_hydrogens geom
_atom_sites_solution_primary direct
_atom_sites_solution_secondary difmap
_audit_creation_method SHELXL-97
_cell_angle_alpha 90.00
_cell_angle_beta 106.233(2)
_cell_angle_gamma 90.00
_cell_formula_units_Z 4
_cell_length_a 19.312(1)
_cell_length_b 22.964(1)
_cell_length_c 17.884(1)
_cell_measurement_reflns_used 6088
_cell_measurement_temperature 100(2)
_cell_measurement_theta_max 23.54
_cell_measurement_theta_min 2.36
_cell_volume 7615.0(7)
_computing_cell_refinement 'Bruker SMART'
_computing_data_collection 'Bruker SMART'
_computing_data_reduction 'Bruker SAINT'
_computing_publication_material 'Wingx (Farrugia, 1997)'
_computing_structure_refinement 'SHELXL-97 (Sheldrick, 1997)'
_computing_structure_solution 'SIR-92 (Altomare, 1993)'
_diffrn_ambient_temperature 100(2)
_diffrn_measured_fraction_theta_full 0.999
_diffrn_measured_fraction_theta_max 0.999
_diffrn_measurement_device_type 'Bruker X8 KappaAPEXII'
_diffrn_measurement_method 'omega and phi scans'
_diffrn_radiation_monochromator graphite
_diffrn_radiation_source 'fine-focus sealed tube'
_diffrn_radiation_type MoK\a
_diffrn_radiation_wavelength 0.71073
_diffrn_reflns_av_R_equivalents 0.0709
_diffrn_reflns_av_sigmaI/netI 0.1099
_diffrn_reflns_limit_h_max 22
_diffrn_reflns_limit_h_min -23
_diffrn_reflns_limit_k_max 27
_diffrn_reflns_limit_k_min 0
_diffrn_reflns_limit_l_max 21
_diffrn_reflns_limit_l_min 0
_diffrn_reflns_number 74944
_diffrn_reflns_theta_full 25.10
_diffrn_reflns_theta_max 25.10
_diffrn_reflns_theta_min 1.48
_exptl_absorpt_coefficient_mu 4.458
_exptl_absorpt_correction_T_max 0.9568
_exptl_absorpt_correction_T_min 0.3269
_exptl_absorpt_correction_type multi-scan
_exptl_absorpt_process_details SADABS
_exptl_crystal_colour colourless
_exptl_crystal_density_diffrn 1.649
_exptl_crystal_density_method 'not measured'
_exptl_crystal_description plate
_exptl_crystal_F_000 3740
_exptl_crystal_size_max 0.37
_exptl_crystal_size_mid 0.27
_exptl_crystal_size_min 0.01
_refine_diff_density_max 1.212
_refine_diff_density_min -0.763
_refine_diff_density_rms 0.161
_refine_ls_extinction_method none
_refine_ls_goodness_of_fit_ref 0.984
_refine_ls_hydrogen_treatment constr
_refine_ls_matrix_type full
_refine_ls_number_parameters 865
_refine_ls_number_reflns 13562
_refine_ls_number_restraints 0
_refine_ls_restrained_S_all 0.984
_refine_ls_R_factor_all 0.1147
_refine_ls_R_factor_gt 0.0590
_refine_ls_shift/su_max 0.001
_refine_ls_shift/su_mean 0.000
_refine_ls_structure_factor_coef Fsqd
_refine_ls_weighting_details 'calc w=1/[\s^2^(Fo^2^)+(0.0862P)^2^+0.0000P] where P=(Fo^2^+2Fc^2^)/3'
_refine_ls_weighting_scheme calc
_refine_ls_wR_factor_gt 0.1432
_refine_ls_wR_factor_ref 0.1622
_reflns_number_gt 8002
_reflns_number_total 13562
_reflns_threshold_expression >2sigma(I)
_cod_data_source_file b710660bsup1.cif
_cod_data_source_block 3.7H2O.0.25MeOH
_cod_depositor_comments
;
The following automatic conversions were performed:

'_symmetry_cell_setting' value 'Monoclinic' changed to 'monoclinic'
according to /home/saulius/struct/CIF-dictionaries/cif_core.dic
dictionary named 'cif_core.dic' version 2.4.2 from 2011-04-26.

Automatic conversion script
Id: cif_fix_values 1891 2012-01-12 08:04:46Z andrius 
;
_cod_original_sg_symbol_H-M 'P 21/c'
_cod_original_formula_sum 'C58.25 H61.50 Br6 N8 O17.25 Zn4'
_cod_database_code 7053721

loop_
_symmetry_equiv_pos_as_xyz
'x, y, z'
'-x, y+1/2, -z+1/2'
'-x, -y, -z'
'x, -y-1/2, z-1/2'

loop_
_atom_site_label
_atom_site_type_symbol
_atom_site_fract_x
_atom_site_fract_y
_atom_site_fract_z
_atom_site_U_iso_or_equiv
_atom_site_adp_type
_atom_site_occupancy
_atom_site_symmetry_multiplicity
_atom_site_calc_flag
_atom_site_refinement_flags
_atom_site_disorder_assembly
_atom_site_disorder_group
Zn11 Zn 0.47648(5) 0.59850(4) 0.17351(5) 0.0202(2) Uani 1 1 d . . .
Zn12 Zn 0.52707(5) 0.68658(4) 0.32276(5) 0.0196(2) Uani 1 1 d . . .
Zn21 Zn 0.20807(5) 0.45914(4) 0.25937(5) 0.0215(2) Uani 1 1 d . . .
Zn22 Zn 0.25984(5) 0.52153(4) 0.43037(5) 0.0214(2) Uani 1 1 d . . .
Br11 Br 0.65076(5) 0.56558(4) -0.14248(5) 0.0349(2) Uani 1 1 d . . .
Br12 Br 0.81593(6) 0.83897(4) 0.62342(6) 0.0508(3) Uani 1 1 d . . .
Br13 Br 0.41859(5) 0.88202(3) 0.00729(4) 0.0228(2) Uani 1 1 d . . .
Br21 Br 0.02526(6) 0.51071(5) -0.16139(5) 0.0511(3) Uani 1 1 d . . .
Br22 Br 0.17853(5) 0.76832(4) 0.66178(5) 0.0304(2) Uani 1 1 d . . .
Br23 Br -0.08069(6) 0.41628(5) 0.43697(7) 0.0555(3) Uani 1 1 d . . .
N101 N 0.4221(4) 0.5796(3) 0.0625(4) 0.0228(16) Uani 1 1 d . . .
N102 N 0.5103(4) 0.7482(3) 0.3978(4) 0.0198(15) Uani 1 1 d . . .
N103 N 0.3678(4) 0.6461(3) 0.1605(4) 0.0191(15) Uani 1 1 d . . .
N104 N 0.4014(4) 0.7026(3) 0.2723(4) 0.0196(15) Uani 1 1 d . . .
N201 N 0.1697(4) 0.3969(3) 0.1792(4) 0.0286(17) Uani 1 1 d . . .
N202 N 0.2777(4) 0.5220(3) 0.5472(4) 0.0236(16) Uani 1 1 d . . .
N203 N 0.2095(4) 0.3760(3) 0.3408(4) 0.0232(16) Uani 1 1 d . . .
N204 N 0.2498(3) 0.4165(3) 0.4613(4) 0.0204(15) Uani 1 1 d . . .
O101 O 0.5656(3) 0.5611(2) 0.1579(3) 0.0262(14) Uani 1 1 d . . .
O102 O 0.6315(3) 0.7088(2) 0.3475(3) 0.0264(14) Uani 1 1 d . . .
O103 O 0.5253(3) 0.6734(2) 0.2115(3) 0.0177(12) Uani 1 1 d . . .
O201 O 0.1791(3) 0.5235(2) 0.1819(3) 0.0264(14) Uani 1 1 d . . .
O202 O 0.2365(3) 0.6057(2) 0.4208(3) 0.0264(14) Uani 1 1 d . . .
O203 O 0.1775(3) 0.5012(2) 0.3408(3) 0.0187(12) Uani 1 1 d . . .
O11 O 0.4727(3) 0.5526(2) 0.2657(3) 0.0252(14) Uani 1 1 d . . .
O12 O 0.5286(3) 0.6077(2) 0.3673(3) 0.0219(13) Uani 1 1 d . . .
O21 O 0.3153(3) 0.4612(2) 0.2915(3) 0.0241(13) Uani 1 1 d . . .
O22 O 0.3509(3) 0.5152(2) 0.4006(3) 0.0228(13) Uani 1 1 d . . .
C10 C 0.4995(4) 0.5621(3) 0.3377(5) 0.0200(19) Uani 1 1 d . . .
C11 C 0.4960(4) 0.5127(3) 0.3908(5) 0.0203(18) Uani 1 1 d . . .
H11A H 0.4855 0.5286 0.4379 0.024 Uiso 1 1 calc R . .
H11B H 0.5441 0.4940 0.4075 0.024 Uiso 1 1 calc R . .
C12 C 0.4398(4) 0.4661(3) 0.3554(5) 0.0226(19) Uani 1 1 d . . .
H12A H 0.4439 0.4563 0.3030 0.027 Uiso 1 1 calc R . .
H12B H 0.4515 0.4306 0.3878 0.027 Uiso 1 1 calc R . .
C13 C 0.3624(5) 0.4826(3) 0.3481(5) 0.025(2) Uani 1 1 d . . .
C100 C 0.5813(5) 0.5617(3) 0.0903(4) 0.0214(19) Uani 1 1 d . . .
C101 C 0.6547(5) 0.5531(3) 0.0902(5) 0.025(2) Uani 1 1 d . . .
H101 H 0.6906 0.5463 0.1380 0.030 Uiso 1 1 calc R . .
C102 C 0.6740(5) 0.5544(3) 0.0221(5) 0.028(2) Uani 1 1 d . . .
H102 H 0.7229 0.5489 0.0230 0.034 Uiso 1 1 calc R . .
C103 C 0.6218(5) 0.5639(4) -0.0488(5) 0.030(2) Uani 1 1 d . . .
C104 C 0.5509(5) 0.5698(3) -0.0515(5) 0.025(2) Uani 1 1 d . . .
H104 H 0.5158 0.5739 -0.1004 0.030 Uiso 1 1 calc R . .
C105 C 0.5292(5) 0.5698(3) 0.0174(4) 0.0201(19) Uani 1 1 d . . .
C106 C 0.4529(5) 0.5747(3) 0.0080(5) 0.023(2) Uani 1 1 d . . .
H106 H 0.4223 0.5742 -0.0438 0.028 Uiso 1 1 calc R . .
C107 C 0.3439(5) 0.5859(3) 0.0448(5) 0.027(2) Uani 1 1 d . . .
H10A H 0.3237 0.5529 0.0676 0.032 Uiso 1 1 calc R . .
H10B H 0.3221 0.5853 -0.0123 0.032 Uiso 1 1 calc R . .
C108 C 0.3260(5) 0.6419(3) 0.0775(4) 0.0227(19) Uani 1 1 d . . .
H10C H 0.3381 0.6750 0.0480 0.027 Uiso 1 1 calc R . .
H10D H 0.2737 0.6434 0.0728 0.027 Uiso 1 1 calc R . .
C109 C 0.3288(5) 0.6203(3) 0.2135(4) 0.0224(19) Uani 1 1 d . . .
H10E H 0.3408 0.5785 0.2226 0.027 Uiso 1 1 calc R . .
H10F H 0.2760 0.6243 0.1912 0.027 Uiso 1 1 calc R . .
C110 C 0.3551(5) 0.6554(3) 0.2900(5) 0.024(2) Uani 1 1 d . . .
H11C H 0.3137 0.6721 0.3052 0.029 Uiso 1 1 calc R . .
H11D H 0.3832 0.6303 0.3328 0.029 Uiso 1 1 calc R . .
C111 C 0.3915(5) 0.7593(3) 0.3084(4) 0.023(2) Uani 1 1 d . . .
H11E H 0.3399 0.7650 0.3048 0.028 Uiso 1 1 calc R . .
H11F H 0.4071 0.7915 0.2800 0.028 Uiso 1 1 calc R . .
C112 C 0.4357(5) 0.7604(3) 0.3935(4) 0.024(2) Uani 1 1 d . . .
H11G H 0.4318 0.7991 0.4164 0.029 Uiso 1 1 calc R . .
H11H H 0.4173 0.7308 0.4233 0.029 Uiso 1 1 calc R . .
C113 C 0.5606(5) 0.7759(3) 0.4474(5) 0.023(2) Uani 1 1 d . . .
H113 H 0.5460 0.8022 0.4811 0.028 Uiso 1 1 calc R . .
C114 C 0.6367(5) 0.7710(3) 0.4569(4) 0.024(2) Uani 1 1 d . . .
C115 C 0.6826(5) 0.8003(3) 0.5214(5) 0.028(2) Uani 1 1 d . . .
H115 H 0.6622 0.8199 0.5570 0.033 Uiso 1 1 calc R . .
C116 C 0.7557(5) 0.8012(4) 0.5338(5) 0.035(2) Uani 1 1 d . . .
C117 C 0.7867(5) 0.7732(3) 0.4829(6) 0.038(3) Uani 1 1 d . . .
H117 H 0.8375 0.7746 0.4914 0.045 Uiso 1 1 calc R . .
C118 C 0.7443(5) 0.7431(3) 0.4197(5) 0.029(2) Uani 1 1 d . . .
H118 H 0.7660 0.7244 0.3846 0.035 Uiso 1 1 calc R . .
C119 C 0.6686(5) 0.7399(3) 0.4070(5) 0.024(2) Uani 1 1 d . . .
C120 C 0.3781(4) 0.7080(3) 0.1856(4) 0.0175(18) Uani 1 1 d . . .
H120 H 0.3304 0.7284 0.1694 0.021 Uiso 1 1 calc R . .
C121 C 0.4305(4) 0.7399(3) 0.1529(4) 0.0162(17) Uani 1 1 d . . .
C122 C 0.4070(4) 0.7879(3) 0.1055(4) 0.0176(18) Uani 1 1 d . . .
H122 H 0.3581 0.7999 0.0944 0.021 Uiso 1 1 calc R . .
C123 C 0.4538(5) 0.8183(3) 0.0744(4) 0.0178(18) Uani 1 1 d . . .
C124 C 0.5260(4) 0.8016(3) 0.0909(4) 0.0198(19) Uani 1 1 d . . .
H124 H 0.5588 0.8235 0.0713 0.024 Uiso 1 1 calc R . .
C125 C 0.5490(4) 0.7530(3) 0.1360(4) 0.0192(18) Uani 1 1 d . . .
H125 H 0.5977 0.7407 0.1461 0.023 Uiso 1 1 calc R . .
C126 C 0.5017(4) 0.7216(3) 0.1670(4) 0.0163(18) Uani 1 1 d . . .
C200 C 0.1461(5) 0.5174(4) 0.1085(4) 0.027(2) Uani 1 1 d . . .
C201 C 0.1271(5) 0.5684(4) 0.0622(5) 0.033(2) Uani 1 1 d . . .
H201 H 0.1395 0.6054 0.0859 0.040 Uiso 1 1 calc R . .
C202 C 0.0912(5) 0.5658(4) -0.0157(5) 0.038(2) Uani 1 1 d . . .
H202 H 0.0774 0.6007 -0.0444 0.045 Uiso 1 1 calc R . .
C203 C 0.0752(5) 0.5134(4) -0.0522(5) 0.037(2) Uani 1 1 d . . .
C204 C 0.0909(5) 0.4636(4) -0.0121(5) 0.035(2) Uani 1 1 d . . .
H204 H 0.0781 0.4274 -0.0382 0.042 Uiso 1 1 calc R . .
C205 C 0.1268(5) 0.4640(4) 0.0693(5) 0.027(2) Uani 1 1 d . . .
C206 C 0.1411(5) 0.4071(3) 0.1064(5) 0.028(2) Uani 1 1 d . . .
H206 H 0.1279 0.3741 0.0734 0.034 Uiso 1 1 calc R . .
C207 C 0.1780(5) 0.3375(4) 0.2078(5) 0.032(2) Uani 1 1 d . . .
H20A H 0.2280 0.3241 0.2144 0.038 Uiso 1 1 calc R . .
H20B H 0.1449 0.3114 0.1701 0.038 Uiso 1 1 calc R . .
C208 C 0.1607(5) 0.3357(4) 0.2848(5) 0.031(2) Uani 1 1 d . . .
H20C H 0.1099 0.3474 0.2775 0.037 Uiso 1 1 calc R . .
H20D H 0.1669 0.2955 0.3057 0.037 Uiso 1 1 calc R . .
C209 C 0.2831(5) 0.3501(3) 0.3738(5) 0.026(2) Uani 1 1 d . . .
H20E H 0.3144 0.3582 0.3396 0.032 Uiso 1 1 calc R . .
H20F H 0.2801 0.3075 0.3805 0.032 Uiso 1 1 calc R . .
C210 C 0.3118(5) 0.3805(3) 0.4526(5) 0.028(2) Uani 1 1 d . . .
H21A H 0.3264 0.3516 0.4952 0.033 Uiso 1 1 calc R . .
H21B H 0.3537 0.4054 0.4531 0.033 Uiso 1 1 calc R . .
C211 C 0.2463(5) 0.4205(3) 0.5426(4) 0.0229(19) Uani 1 1 d . . .
H21C H 0.2585 0.3822 0.5683 0.027 Uiso 1 1 calc R . .
H21D H 0.1964 0.4305 0.5428 0.027 Uiso 1 1 calc R . .
C212 C 0.2977(5) 0.4662(3) 0.5879(5) 0.026(2) Uani 1 1 d . . .
H21E H 0.2937 0.4689 0.6418 0.031 Uiso 1 1 calc R . .
H21F H 0.3480 0.4560 0.5902 0.031 Uiso 1 1 calc R . .
C213 C 0.2645(4) 0.5656(3) 0.5857(5) 0.0224(19) Uani 1 1 d . . .
H213 H 0.2708 0.5599 0.6398 0.027 Uiso 1 1 calc R . .
C214 C 0.2410(4) 0.6228(3) 0.5551(4) 0.0207(18) Uani 1 1 d . . .
C215 C 0.2273(4) 0.6627(3) 0.6102(5) 0.0224(19) Uani 1 1 d . . .
H215 H 0.2378 0.6520 0.6635 0.027 Uiso 1 1 calc R . .
C216 C 0.1990(4) 0.7170(3) 0.5866(5) 0.025(2) Uani 1 1 d . . .
C217 C 0.1894(5) 0.7347(3) 0.5114(5) 0.026(2) Uani 1 1 d . . .
H217 H 0.1734 0.7732 0.4965 0.031 Uiso 1 1 calc R . .
C218 C 0.2025(5) 0.6977(3) 0.4581(5) 0.026(2) Uani 1 1 d . . .
H218 H 0.1947 0.7108 0.4060 0.032 Uiso 1 1 calc R . .
C219 C 0.2271(4) 0.6407(3) 0.4770(5) 0.024(2) Uani 1 1 d . . .
C220 C 0.1857(4) 0.3883(3) 0.4093(5) 0.0235(19) Uani 1 1 d . . .
H220 H 0.1763 0.3508 0.4331 0.028 Uiso 1 1 calc R . .
C221 C 0.1193(4) 0.4262(3) 0.3939(4) 0.0194(18) Uani 1 1 d . . .
C222 C 0.0588(5) 0.4077(4) 0.4172(5) 0.028(2) Uani 1 1 d . . .
H222 H 0.0582 0.3701 0.4391 0.034 Uiso 1 1 calc R . .
C223 C 0.0018(5) 0.4437(4) 0.4081(5) 0.036(2) Uani 1 1 d . . .
C224 C 0.0004(5) 0.4980(4) 0.3773(6) 0.041(3) Uani 1 1 d . . .
H224 H -0.0405 0.5223 0.3722 0.049 Uiso 1 1 calc R . .
C225 C 0.0593(5) 0.5179(4) 0.3531(5) 0.030(2) Uani 1 1 d . . .
H225 H 0.0584 0.5556 0.3311 0.037 Uiso 1 1 calc R . .
C226 C 0.1194(4) 0.4819(3) 0.3614(4) 0.0184(18) Uani 1 1 d . . .
O1W O 0.6844(4) 0.6309(3) 0.2580(4) 0.036(2) Uani 1 1 d . . .
H1W1 H 0.6579 0.6538 0.2846 0.043 Uiso 1 1 d . . .
H2W1 H 0.6486 0.5998 0.2302 0.043 Uiso 1 1 d . . .
O2W O 0.1626(3) 0.6255(2) 0.2658(3) 0.026(14) Uiso 0.80 1 d P . .
H1W2 H 0.1906 0.6223 0.3086 0.031 Uiso 0.80 1 d P . .
H2W2 H 0.1763 0.6123 0.2340 0.031 Uiso 0.80 1 d P . .
O3W O 0.8224(8) 0.5908(6) 0.3021(8) 0.034(4) Uiso 0.40 1 d P A 1
H1W3 H 0.7780 0.6029 0.2867 0.040 Uiso 0.40 1 d P B 1
H2W3 H 0.8333 0.5926 0.3515 0.040 Uiso 0.40 1 d P C 1
O3W' O 0.8028(10) 0.5494(8) 0.2785(11) 0.027(5) Uiso 0.30 1 d P D 2
H3W3 H 0.8387 0.5714 0.2820 0.033 Uiso 0.30 1 d P E 2
H4W3 H 0.7674 0.5736 0.2721 0.033 Uiso 0.30 1 d P F 2
O4W O 0.0147(7) 0.6707(5) 0.2236(8) 0.042(3) Uiso 0.50 1 d P G 3
H1W4 H 0.0599 0.6570 0.2369 0.051 Uiso 0.50 1 d P H 3
H2W4 H 0.0014 0.6394 0.2145 0.051 Uiso 0.50 1 d P I 3
O5W O 0.0458(12) 0.6763(8) 0.2761(12) 0.025(5) Uiso 0.25 1 d P J 4
H1W5 H 0.0742 0.6882 0.2517 0.030 Uiso 0.25 1 d P K 4
H2W5 H 0.0604 0.6469 0.2935 0.030 Uiso 0.25 1 d P L 4
O6W O 0.9199(10) 0.6194(7) 0.2902(10) 0.027(4) Uiso 0.30 1 d P M 5
O7W O 0.9270(12) 0.6550(9) 0.3550(12) 0.026(5) Uiso 0.25 1 d P N 6
O8W O 0.3802(6) 0.5443(4) 0.7780(6) 0.021(2) Uiso 0.50 1 d P O 7
H1W8 H 0.4081 0.5686 0.8018 0.025 Uiso 0.50 1 d P P 7
H2W8 H 0.3985 0.5023 0.8044 0.025 Uiso 0.50 1 d P Q 7
O9W O 0.4202(6) 0.5749(4) 0.7396(6) 0.028(3) Uiso 0.50 1 d P R 8
H1W9 H 0.4638 0.5602 0.7537 0.033 Uiso 0.50 1 d P S 8
H2W9 H 0.4381 0.6049 0.7714 0.033 Uiso 0.50 1 d P T 8
O10W O 0.3872(14) 0.5952(10) 0.8099(14) 0.038(6) Uiso 0.25 1 d P U 9
O11W O 0.3020(12) 0.6195(8) 0.8444(12) 0.041(5) Uiso 0.25 1 d P V 10
O12W O 0.083(2) 0.7032(15) 0.827(2) 0.034(10) Uiso 0.20 1 d P W 11
O1S O 0.2487(12) 0.5655(9) 0.7741(12) 0.027(5) Uiso 0.25 1 d P X 12
H1S H 0.2902 0.5802 0.7854 0.040 Uiso 0.25 1 calc PR X 12
C1S C 0.2121(16) 0.5914(12) 0.8087(17) 0.025(7) Uiso 0.25 1 d P X 12
H1S1 H 0.1911 0.5634 0.8376 0.037 Uiso 0.25 1 calc PR X 12
H1S2 H 0.1733 0.6123 0.7712 0.037 Uiso 0.25 1 calc PR X 12
H1S3 H 0.2423 0.6192 0.8450 0.037 Uiso 0.25 1 calc PR X 12
O13W O 0.010(3) 0.286(2) -0.034(3) 0.031(16) Uiso 0.25 1 d P Y 13
O14W O 0.0309(15) 0.2896(12) 0.0654(15) 0.040(7) Uiso 0.25 1 d P Z 14
O15W O 0.0017(14) 0.2602(11) -0.0002(16) 0.037(6) Uiso 0.25 1 d P A 15
O16W O 0.0530(15) 0.2662(11) 0.0562(15) 0.035(7) Uiso 0.25 1 d P B 16
O17W O 0.9828(13) 0.2726(10) 0.1865(14) 0.039(6) Uiso 0.25 1 d P C 17
O18W O 0.9464(14) 0.3193(10) 0.2192(14) 0.034(6) Uiso 0.25 1 d P D 18

loop_
_atom_site_aniso_label
_atom_site_aniso_U_11
_atom_site_aniso_U_22
_atom_site_aniso_U_33
_atom_site_aniso_U_23
_atom_site_aniso_U_13
_atom_site_aniso_U_12
Zn11 0.0299(6) 0.0172(5) 0.0177(5) 0.0006(4) 0.0134(4) 0.0012(4)
Zn12 0.0272(6) 0.0174(5) 0.0165(5) 0.0017(4) 0.0101(4) 0.0026(4)
Zn21 0.0227(6) 0.0281(5) 0.0153(5) -0.0051(4) 0.0076(4) -0.0038(4)
Zn22 0.0208(6) 0.0251(5) 0.0190(5) -0.0062(4) 0.0065(4) -0.0029(4)
Br11 0.0454(6) 0.0410(5) 0.0283(5) -0.0082(4) 0.0265(5) -0.0098(5)
Br12 0.0518(7) 0.0385(6) 0.0478(7) -0.0070(5) -0.0097(5) -0.0067(5)
Br13 0.0313(5) 0.0201(4) 0.0155(4) 0.0049(3) 0.0039(4) 0.0035(4)
Br21 0.0628(8) 0.0696(7) 0.0150(5) -0.0038(5) 0.0013(5) -0.0111(6)
Br22 0.0278(5) 0.0334(5) 0.0334(5) -0.0112(4) 0.0140(4) -0.0003(4)
Br23 0.0268(6) 0.0862(8) 0.0609(8) 0.0139(6) 0.0243(5) -0.0073(6)
N101 0.028(4) 0.016(3) 0.028(4) -0.005(3) 0.013(3) 0.000(3)
N102 0.026(4) 0.017(3) 0.021(4) -0.002(3) 0.015(3) 0.000(3)
N103 0.023(4) 0.020(3) 0.016(4) 0.001(3) 0.008(3) 0.003(3)
N104 0.023(4) 0.022(4) 0.016(4) 0.003(3) 0.009(3) 0.003(3)
N201 0.039(5) 0.034(4) 0.017(4) -0.003(3) 0.014(4) -0.001(4)
N202 0.020(4) 0.023(4) 0.027(4) 0.005(3) 0.005(3) 0.001(3)
N203 0.025(4) 0.026(4) 0.022(4) -0.008(3) 0.011(3) -0.006(3)
N204 0.015(4) 0.024(4) 0.022(4) 0.002(3) 0.004(3) 0.002(3)
O101 0.037(4) 0.025(3) 0.019(3) -0.001(2) 0.013(3) 0.005(3)
O102 0.029(4) 0.029(3) 0.025(3) -0.007(3) 0.014(3) -0.003(3)
O103 0.024(3) 0.015(3) 0.016(3) 0.003(2) 0.009(2) -0.001(2)
O201 0.039(4) 0.031(3) 0.009(3) 0.004(2) 0.008(3) -0.005(3)
O202 0.033(4) 0.025(3) 0.019(3) -0.008(2) 0.006(3) -0.002(3)
O203 0.027(3) 0.022(3) 0.009(3) 0.000(2) 0.008(2) -0.002(2)
O11 0.037(4) 0.021(3) 0.022(3) -0.001(2) 0.016(3) 0.004(3)
O12 0.026(3) 0.018(3) 0.024(3) -0.002(2) 0.011(3) 0.000(3)
O21 0.019(3) 0.037(3) 0.018(3) -0.006(3) 0.008(3) -0.003(3)
O22 0.025(3) 0.019(3) 0.028(3) -0.008(2) 0.012(3) -0.005(2)
C10 0.017(5) 0.027(5) 0.023(5) 0.001(4) 0.017(4) 0.007(4)
C11 0.011(4) 0.024(4) 0.025(5) 0.009(4) 0.003(4) 0.001(4)
C12 0.011(4) 0.029(5) 0.026(5) 0.011(4) 0.002(4) 0.000(4)
C13 0.033(6) 0.016(4) 0.031(5) 0.007(4) 0.016(4) -0.002(4)
C100 0.038(6) 0.018(4) 0.014(4) 0.001(3) 0.017(4) 0.003(4)
C101 0.033(5) 0.019(4) 0.030(5) -0.005(4) 0.019(4) 0.007(4)
C102 0.038(6) 0.021(4) 0.035(6) -0.009(4) 0.024(5) -0.010(4)
C103 0.045(6) 0.031(5) 0.020(5) -0.012(4) 0.020(5) -0.011(4)
C104 0.043(6) 0.013(4) 0.025(5) -0.006(3) 0.018(4) -0.012(4)
C105 0.038(5) 0.015(4) 0.016(5) -0.003(3) 0.016(4) -0.012(4)
C106 0.041(6) 0.016(4) 0.016(4) -0.007(3) 0.016(4) -0.006(4)
C107 0.030(5) 0.025(5) 0.030(5) -0.006(4) 0.014(4) -0.006(4)
C108 0.024(5) 0.025(4) 0.022(5) -0.004(4) 0.011(4) 0.000(4)
C109 0.026(5) 0.025(4) 0.022(5) 0.003(4) 0.018(4) 0.000(4)
C110 0.031(5) 0.024(4) 0.021(5) 0.005(3) 0.014(4) -0.003(4)
C111 0.040(6) 0.011(4) 0.025(5) 0.004(3) 0.020(4) 0.006(4)
C112 0.036(6) 0.021(4) 0.020(5) -0.001(3) 0.016(4) 0.002(4)
C113 0.032(5) 0.015(4) 0.024(5) 0.003(3) 0.011(4) 0.002(4)
C114 0.039(6) 0.010(4) 0.020(5) 0.002(3) 0.004(4) -0.004(4)
C115 0.039(6) 0.016(4) 0.026(5) 0.000(4) 0.005(4) -0.005(4)
C116 0.041(7) 0.018(5) 0.043(6) 0.001(4) 0.008(5) -0.006(4)
C117 0.038(6) 0.015(4) 0.053(7) 0.013(4) 0.001(5) -0.007(4)
C118 0.036(6) 0.022(5) 0.030(5) 0.001(4) 0.010(4) 0.001(4)
C119 0.034(6) 0.012(4) 0.029(5) 0.008(4) 0.015(4) -0.005(4)
C120 0.015(4) 0.023(4) 0.017(4) -0.004(3) 0.008(4) 0.005(3)
C121 0.018(5) 0.020(4) 0.012(4) -0.004(3) 0.007(3) -0.001(3)
C122 0.018(5) 0.022(4) 0.010(4) -0.002(3) -0.001(3) 0.001(4)
C123 0.031(5) 0.014(4) 0.008(4) 0.001(3) 0.006(4) 0.002(4)
C124 0.030(5) 0.012(4) 0.017(4) 0.001(3) 0.006(4) -0.005(4)
C125 0.017(5) 0.026(4) 0.015(4) -0.005(3) 0.005(4) 0.003(4)
C126 0.025(5) 0.016(4) 0.012(4) 0.001(3) 0.011(4) -0.001(3)
C200 0.038(6) 0.038(5) 0.011(4) 0.000(4) 0.013(4) -0.009(4)
C201 0.040(6) 0.034(5) 0.025(5) 0.000(4) 0.008(4) -0.014(4)
C202 0.039(6) 0.039(6) 0.028(6) 0.011(4) -0.003(5) -0.003(5)
C203 0.038(6) 0.055(6) 0.018(5) -0.008(5) 0.006(4) -0.013(5)
C204 0.052(7) 0.036(5) 0.019(5) -0.004(4) 0.011(5) -0.013(5)
C205 0.038(5) 0.035(5) 0.015(4) -0.002(4) 0.006(4) -0.013(4)
C206 0.032(6) 0.030(5) 0.027(5) -0.013(4) 0.013(4) -0.013(4)
C207 0.043(6) 0.032(5) 0.025(5) -0.008(4) 0.017(5) 0.001(4)
C208 0.045(6) 0.027(5) 0.022(5) -0.009(4) 0.011(4) -0.007(4)
C209 0.039(6) 0.016(4) 0.032(5) 0.001(4) 0.023(5) 0.002(4)
C210 0.034(6) 0.026(5) 0.028(5) 0.016(4) 0.016(4) 0.011(4)
C211 0.034(5) 0.018(4) 0.019(4) 0.005(3) 0.013(4) -0.004(4)
C212 0.025(5) 0.025(5) 0.028(5) -0.003(4) 0.010(4) 0.000(4)
C213 0.018(5) 0.028(5) 0.019(4) -0.002(4) 0.001(4) -0.006(4)
C214 0.016(5) 0.027(4) 0.019(4) -0.005(4) 0.004(4) -0.005(4)
C215 0.017(5) 0.031(5) 0.020(5) -0.008(4) 0.006(4) -0.009(4)
C216 0.014(5) 0.022(5) 0.038(6) -0.005(4) 0.007(4) -0.001(4)
C217 0.032(6) 0.012(4) 0.030(5) -0.003(4) 0.005(4) -0.001(4)
C218 0.030(5) 0.025(5) 0.023(5) 0.002(4) 0.006(4) 0.004(4)
C219 0.020(5) 0.028(5) 0.024(5) -0.002(4) 0.005(4) -0.006(4)
C220 0.023(5) 0.022(4) 0.026(5) -0.004(4) 0.008(4) -0.007(4)
C221 0.014(4) 0.027(4) 0.017(4) -0.005(3) 0.003(3) -0.003(4)
C222 0.028(5) 0.038(5) 0.025(5) -0.004(4) 0.017(4) -0.011(4)
C223 0.025(6) 0.051(6) 0.040(6) 0.011(5) 0.021(5) -0.005(5)
C224 0.015(5) 0.059(7) 0.050(6) 0.009(5) 0.013(5) 0.009(5)
C225 0.033(6) 0.030(5) 0.031(5) 0.005(4) 0.013(4) 0.009(4)
C226 0.017(5) 0.028(4) 0.008(4) 0.000(3) 0.001(3) -0.008(4)
O1W 0.035(4) 0.095(6) 0.040(4) -0.032(4) 0.012(3) 0.015(4)

loop_
_atom_type_symbol
_atom_type_description
_atom_type_scat_dispersion_real
_atom_type_scat_dispersion_imag
_atom_type_scat_source
C C 0.0033 0.0016 'International Tables Vol C Tables 4.2.6.8 and 6.1.1.4'
H H 0.0000 0.0000 'International Tables Vol C Tables 4.2.6.8 and 6.1.1.4'
N N 0.0061 0.0033 'International Tables Vol C Tables 4.2.6.8 and 6.1.1.4'
O O 0.0106 0.0060 'International Tables Vol C Tables 4.2.6.8 and 6.1.1.4'
Zn Zn 0.2839 1.4301 'International Tables Vol C Tables 4.2.6.8 and 6.1.1.4'
Br Br -0.2901 2.4595 'International Tables Vol C Tables 4.2.6.8 and 6.1.1.4'

loop_
_geom_angle_atom_site_label_1
_geom_angle_atom_site_label_2
_geom_angle_atom_site_label_3
_geom_angle
O11 Zn11 O103 107.5(2)
O11 Zn11 O101 97.0(2)
O103 Zn11 O101 94.3(2)
O11 Zn11 N101 125.2(2)
O103 Zn11 N101 126.1(2)
O101 Zn11 N101 90.1(2)
O11 Zn11 N103 95.3(2)
O103 Zn11 N103 87.5(2)
O101 Zn11 N103 166.5(2)
N101 Zn11 N103 78.2(2)
O12 Zn12 O103 104.9(2)
O12 Zn12 O102 104.1(2)
O103 Zn12 O102 89.7(2)
O12 Zn12 N102 111.0(2)
O103 Zn12 N102 142.9(2)
O102 Zn12 N102 90.7(2)
O12 Zn12 N104 101.2(2)
O103 Zn12 N104 85.1(2)
O102 Zn12 N104 154.7(2)
N102 Zn12 N104 79.0(2)
O203 Zn21 O21 106.1(2)
O203 Zn21 O201 93.8(2)
O21 Zn21 O201 104.5(2)
O203 Zn21 N201 138.4(3)
O21 Zn21 N201 111.7(3)
O201 Zn21 N201 93.2(2)
O203 Zn21 N203 84.1(2)
O21 Zn21 N203 90.5(2)
O201 Zn21 N203 164.8(2)
N201 Zn21 N203 78.9(2)
O203 Zn22 O22 109.8(2)
O203 Zn22 O202 92.8(2)
O22 Zn22 O202 104.2(2)
O203 Zn22 N202 135.0(2)
O22 Zn22 N202 111.7(2)
O202 Zn22 N202 93.1(2)
O203 Zn22 N204 81.8(2)
O22 Zn22 N204 96.8(2)
O202 Zn22 N204 158.9(2)
N202 Zn22 N204 77.1(2)
C100 O101 Zn11 123.0(5)
C119 O102 Zn12 127.2(5)
C126 O103 Zn11 116.9(4)
C126 O103 Zn12 111.5(4)
Zn11 O103 Zn12 110.1(2)
C200 O201 Zn21 125.8(5)
C219 O202 Zn22 126.6(5)
C226 O203 Zn21 119.0(4)
C226 O203 Zn22 113.5(4)
Zn21 O203 Zn22 112.1(3)
C106 N101 C107 121.0(7)
C106 N101 Zn11 122.9(6)
C107 N101 Zn11 114.4(5)
C113 N102 C112 119.3(7)
C113 N102 Zn12 124.7(6)
C112 N102 Zn12 116.0(5)
C108 N103 C120 110.8(6)
C108 N103 C109 112.4(6)
C120 N103 C109 103.7(6)
C108 N103 Zn11 107.1(5)
C120 N103 Zn11 112.3(5)
C109 N103 Zn11 110.7(5)
C111 N104 C120 109.9(6)
C111 N104 C110 112.6(6)
C120 N104 C110 104.8(6)
C111 N104 Zn12 102.2(5)
C120 N104 Zn12 112.8(5)
C110 N104 Zn12 114.6(5)
C206 N201 C207 120.1(7)
C206 N201 Zn21 124.2(6)
C207 N201 Zn21 115.7(5)
C213 N202 C212 118.6(7)
C213 N202 Zn22 123.9(5)
C212 N202 Zn22 117.0(5)
C220 N203 C208 113.4(6)
C220 N203 C209 103.6(6)
C208 N203 C209 111.7(6)
C220 N203 Zn21 113.9(5)
C208 N203 Zn21 100.9(5)
C209 N203 Zn21 113.8(5)
C220 N204 C211 112.7(6)
C220 N204 C210 104.2(6)
C211 N204 C210 113.3(6)
C220 N204 Zn22 112.8(5)
C211 N204 Zn22 100.7(4)
C210 N204 Zn22 113.4(5)
C10 O11 Zn11 131.1(5)
C10 O12 Zn12 130.5(5)
C13 O21 Zn21 134.7(5)
C13 O22 Zn22 126.5(5)
O12 C10 O11 126.2(7)
O12 C10 C11 117.8(7)
O11 C10 C11 115.9(7)
C10 C11 C12 114.9(7)
C10 C11 H11A 108.5
C12 C11 H11A 108.5
C10 C11 H11B 108.5
C12 C11 H11B 108.5
H11A C11 H11B 107.5
C13 C12 C11 115.6(7)
C13 C12 H12A 108.4
C11 C12 H12A 108.4
C13 C12 H12B 108.4
C11 C12 H12B 108.4
H12A C12 H12B 107.4
O21 C13 O22 126.2(8)
O21 C13 C12 116.6(7)
O22 C13 C12 117.2(8)
O101 C100 C105 123.7(8)
O101 C100 C101 118.6(7)
C105 C100 C101 117.6(7)
C102 C101 C100 120.8(8)
C102 C101 H101 119.6
C100 C101 H101 119.6
C101 C102 C103 120.3(9)
C101 C102 H102 119.9
C103 C102 H102 119.9
C104 C103 C102 120.6(8)
C104 C103 Br11 120.3(7)
C102 C103 Br11 119.0(7)
C103 C104 C105 120.7(8)
C103 C104 H104 119.6
C105 C104 H104 119.6
C104 C105 C100 119.8(8)
C104 C105 C106 116.3(8)
C100 C105 C106 123.7(7)
N101 C106 C105 126.6(8)
N101 C106 H106 116.7
C105 C106 H106 116.7
N101 C107 C108 109.8(6)
N101 C107 H10A 109.7
C108 C107 H10A 109.7
N101 C107 H10B 109.7
C108 C107 H10B 109.7
H10A C107 H10B 108.2
N103 C108 C107 109.1(6)
N103 C108 H10C 109.9
C107 C108 H10C 109.9
N103 C108 H10D 109.9
C107 C108 H10D 109.9
H10C C108 H10D 108.3
N103 C109 C110 104.9(6)
N103 C109 H10E 110.8
C110 C109 H10E 110.8
N103 C109 H10F 110.8
C110 C109 H10F 110.8
H10E C109 H10F 108.8
N104 C110 C109 104.9(6)
N104 C110 H11C 110.8
C109 C110 H11C 110.8
N104 C110 H11D 110.8
C109 C110 H11D 110.8
H11C C110 H11D 108.8
N104 C111 C112 110.1(6)
N104 C111 H11E 109.6
C112 C111 H11E 109.6
N104 C111 H11F 109.6
C112 C111 H11F 109.6
H11E C111 H11F 108.2
N102 C112 C111 108.7(6)
N102 C112 H11G 109.9
C111 C112 H11G 109.9
N102 C112 H11H 109.9
C111 C112 H11H 109.9
H11G C112 H11H 108.3
N102 C113 C114 126.5(8)
N102 C113 H113 116.8
C114 C113 H113 116.8
C119 C114 C115 118.2(8)
C119 C114 C113 125.2(7)
C115 C114 C113 116.5(8)
C116 C115 C114 121.4(9)
C116 C115 H115 119.3
C114 C115 H115 119.3
C115 C116 C117 120.4(9)
C115 C116 Br12 120.1(7)
C117 C116 Br12 119.4(8)
C116 C117 C118 120.3(10)
C116 C117 H117 119.8
C118 C117 H117 119.8
C117 C118 C119 120.5(9)
C117 C118 H118 119.8
C119 C118 H118 119.8
O102 C119 C114 123.4(8)
O102 C119 C118 117.6(8)
C114 C119 C118 118.9(8)
N103 C120 N104 102.1(6)
N103 C120 C121 113.5(6)
N104 C120 C121 113.9(6)
N103 C120 H120 109.0
N104 C120 H120 109.0
C121 C120 H120 109.0
C122 C121 C126 119.2(7)
C122 C121 C120 119.1(7)
C126 C121 C120 121.7(7)
C123 C122 C121 120.7(8)
C123 C122 H122 119.7
C121 C122 H122 119.7
C122 C123 C124 120.4(7)
C122 C123 Br13 119.2(6)
C124 C123 Br13 120.4(6)
C125 C124 C123 119.1(7)
C125 C124 H124 120.4
C123 C124 H124 120.4
C124 C125 C126 120.8(8)
C124 C125 H125 119.6
C126 C125 H125 119.6
O103 C126 C121 120.2(7)
O103 C126 C125 120.1(7)
C121 C126 C125 119.7(7)
O201 C200 C205 125.9(7)
O201 C200 C201 118.2(7)
C205 C200 C201 115.9(7)
C202 C201 C200 122.0(8)
C202 C201 H201 119.0
C200 C201 H201 119.0
C203 C202 C201 120.5(8)
C203 C202 H202 119.8
C201 C202 H202 119.8
C204 C203 C202 120.7(8)
C204 C203 Br21 119.4(7)
C202 C203 Br21 119.8(7)
C203 C204 C205 120.8(8)
C203 C204 H204 119.6
C205 C204 H204 119.6
C200 C205 C204 120.0(8)
C200 C205 C206 124.3(7)
C204 C205 C206 115.7(7)
N201 C206 C205 126.6(7)
N201 C206 H206 116.7
C205 C206 H206 116.7
N201 C207 C208 108.5(7)
N201 C207 H20A 110.0
C208 C207 H20A 110.0
N201 C207 H20B 110.0
C208 C207 H20B 110.0
H20A C207 H20B 108.4
N203 C208 C207 109.7(7)
N203 C208 H20C 109.7
C207 C208 H20C 109.7
N203 C208 H20D 109.7
C207 C208 H20D 109.7
H20C C208 H20D 108.2
N203 C209 C210 103.9(6)
N203 C209 H20E 111.0
C210 C209 H20E 111.0
N203 C209 H20F 111.0
C210 C209 H20F 111.0
H20E C209 H20F 109.0
N204 C210 C209 104.7(7)
N204 C210 H21A 110.8
C209 C210 H21A 110.8
N204 C210 H21B 110.8
C209 C210 H21B 110.8
H21A C210 H21B 108.9
N204 C211 C212 111.5(6)
N204 C211 H21C 109.3
C212 C211 H21C 109.3
N204 C211 H21D 109.3
C212 C211 H21D 109.3
H21C C211 H21D 108.0
N202 C212 C211 107.2(7)
N202 C212 H21E 110.3
C211 C212 H21E 110.3
N202 C212 H21F 110.3
C211 C212 H21F 110.3
H21E C212 H21F 108.5
N202 C213 C214 126.6(7)
N202 C213 H213 116.7
C214 C213 H213 116.7
C219 C214 C215 118.5(7)
C219 C214 C213 126.3(7)
C215 C214 C213 115.1(7)
C216 C215 C214 120.3(8)
C216 C215 H215 119.8
C214 C215 H215 119.8
C217 C216 C215 120.3(8)
C217 C216 Br22 120.7(6)
C215 C216 Br22 119.0(6)
C218 C217 C216 120.3(7)
C218 C217 H217 119.8
C216 C217 H217 119.8
C217 C218 C219 122.3(8)
C217 C218 H218 118.9
C219 C218 H218 118.9
O202 C219 C218 119.2(7)
O202 C219 C214 122.8(7)
C218 C219 C214 118.0(7)
N203 C220 N204 102.1(6)
N203 C220 C221 114.4(7)
N204 C220 C221 112.5(6)
N203 C220 H220 109.2
N204 C220 H220 109.2
C221 C220 H220 109.2
C226 C221 C222 119.6(8)
C226 C221 C220 120.0(7)
C222 C221 C220 120.2(7)
C223 C222 C221 119.7(8)
C223 C222 H222 120.1
C221 C222 H222 120.1
C222 C223 C224 122.1(8)
C222 C223 Br23 118.7(7)
C224 C223 Br23 119.2(7)
C223 C224 C225 119.9(9)
C223 C224 H224 120.1
C225 C224 H224 120.1
C226 C225 C224 119.7(8)
C226 C225 H225 120.1
C224 C225 H225 120.1
O203 C226 C225 120.4(7)
O203 C226 C221 120.6(7)
C225 C226 C221 118.9(8)
H1W1 O1W H2W1 104.3
H1W2 O2W H2W2 113.2
H1W3 O3W H2W3 104.5
H3W3 O3W' H4W3 103.1
H1W4 O4W H2W4 88.4
H1W5 O5W H2W5 106.4
H1W8 O8W H2W8 107.0
H1W9 O9W H2W9 86.8
C1S O1S H1S 109.5

loop_
_geom_bond_atom_site_label_1
_geom_bond_atom_site_label_2
_geom_bond_distance
Zn11 O11 1.976(5)
Zn11 O103 1.988(5)
Zn11 O101 2.011(6)
Zn11 N101 2.017(7)
Zn11 N103 2.320(6)
Zn12 O12 1.976(5)
Zn12 O103 2.004(5)
Zn12 O102 2.006(6)
Zn12 N102 2.036(6)
Zn12 N104 2.370(7)
Zn21 O203 1.971(5)
Zn21 O21 1.988(6)
Zn21 O201 1.997(5)
Zn21 N201 2.013(7)
Zn21 N203 2.397(7)
Zn22 O203 1.971(5)
Zn22 O22 1.979(6)
Zn22 O202 1.981(5)
Zn22 N202 2.020(7)
Zn22 N204 2.494(6)
Br11 C103 1.910(8)
Br12 C116 1.906(9)
Br13 C123 1.895(7)
Br21 C203 1.922(9)
Br22 C216 1.912(8)
Br23 C223 1.912(9)
N101 C107 1.461(11)
N102 C113 1.286(10)
N102 C112 1.449(10)
N103 C108 1.482(10)
N103 C120 1.486(9)
N103 C109 1.488(9)
N104 C111 1.490(9)
N104 C120 1.494(9)
N104 C110 1.494(10)
N101 C106 1.281(10)
N201 C206 1.286(10)
N201 C207 1.451(10)
N202 C213 1.282(10)
N202 C212 1.470(10)
N203 C220 1.451(10)
N203 C208 1.490(10)
N203 C209 1.501(10)
N204 C220 1.475(10)
N204 C211 1.477(10)
N204 C210 1.497(10)
O101 C100 1.325(9)
O102 C119 1.314(9)
O103 C126 1.364(8)
O201 C200 1.296(9)
O202 C219 1.339(9)
O203 C226 1.350(9)
O11 C10 1.265(9)
O12 C10 1.236(9)
O21 C13 1.256(10)
O22 C13 1.269(9)
C10 C11 1.493(10)
C11 C12 1.530(10)
C11 H11A 0.9900
C11 H11B 0.9900
C12 C13 1.511(11)
C12 H12A 0.9900
C12 H12B 0.9900
C100 C105 1.419(11)
C100 C101 1.433(12)
C101 C102 1.370(11)
C101 H101 0.9500
C102 C103 1.399(12)
C102 H102 0.9500
C103 C104 1.362(12)
C104 C105 1.407(10)
C104 H104 0.9500
C105 C106 1.441(12)
C106 H106 0.9500
C107 C108 1.492(10)
C107 H10A 0.9900
C107 H10B 0.9900
C108 H10C 0.9900
C108 H10D 0.9900
C109 C110 1.547(11)
C109 H10E 0.9900
C109 H10F 0.9900
C110 H11C 0.9900
C110 H11D 0.9900
C111 C112 1.522(11)
C111 H11E 0.9900
C111 H11F 0.9900
C112 H11G 0.9900
C112 H11H 0.9900
C113 C114 1.436(12)
C113 H113 0.9500
C114 C119 1.412(11)
C114 C115 1.414(11)
C115 C116 1.366(13)
C115 H115 0.9500
C116 C117 1.380(13)
C117 C118 1.381(12)
C117 H117 0.9500
C118 C119 1.416(12)
C118 H118 0.9500
C120 C121 1.494(10)
C120 H120 1.0000
C121 C122 1.388(10)
C121 C126 1.391(11)
C122 C123 1.376(11)
C122 H122 0.9500
C123 C124 1.395(11)
C124 C125 1.375(10)
C124 H124 0.9500
C125 C126 1.396(10)
C125 H125 0.9500
C200 C205 1.409(11)
C200 C201 1.423(11)
C201 C202 1.373(12)
C201 H201 0.9500
C202 C203 1.361(12)
C202 H202 0.9500
C203 C204 1.340(12)
C204 C205 1.426(11)
C204 H204 0.9500
C205 C206 1.457(11)
C206 H206 0.9500
C207 C208 1.505(11)
C207 H20A 0.9900
C207 H20B 0.9900
C208 H20C 0.9900
C208 H20D 0.9900
C209 C210 1.530(11)
C209 H20E 0.9900
C209 H20F 0.9900
C210 H21A 0.9900
C210 H21B 0.9900
C211 C212 1.515(11)
C211 H21C 0.9900
C211 H21D 0.9900
C212 H21E 0.9900
C212 H21F 0.9900
C213 C214 1.445(11)
C213 H213 0.9500
C214 C219 1.408(11)
C214 C215 1.423(11)
C215 C216 1.378(11)
C215 H215 0.9500
C216 C217 1.366(11)
C217 C218 1.352(11)
C217 H217 0.9500
C218 C219 1.403(11)
C218 H218 0.9500
C220 C221 1.511(11)
C220 H220 1.0000
C221 C226 1.405(11)
C221 C222 1.410(11)
C222 C223 1.350(12)
C222 H222 0.9500
C223 C224 1.360(12)
C224 C225 1.403(13)
C224 H224 0.9500
C225 C226 1.398(11)
C225 H225 0.9500
O1W H1W1 0.9491
O1W H2W1 1.0203
O2W H1W2 0.8082
O2W H2W2 0.7546
O3W H1W3 0.8702
O3W H2W3 0.8493
O3W' H3W3 0.8466
O3W' H4W3 0.8634
O4W H1W4 0.8956
O4W H2W4 0.7644
O5W H1W5 0.8359
O5W H2W5 0.7631
O8W H1W8 0.8100
O8W H2W8 1.0887
O9W H1W9 0.8764
O9W H2W9 0.8991
O1S C1S 1.22(3)
O1S H1S 0.8400
C1S H1S1 0.9800
C1S H1S2 0.9800
C1S H1S3 0.9800

loop_
_geom_hbond_atom_site_label_D
_geom_hbond_atom_site_label_H
_geom_hbond_atom_site_label_A
_geom_hbond_distance_DH
_geom_hbond_distance_HA
_geom_hbond_distance_DA
_geom_hbond_angle_DHA
_geom_hbond_site_symmetry_A
O1W H2W1 O101 1.02 1.97 2.956(9) 162 .
O1W H1W1 O102 0.95 1.86 2.780(8) 164 .
O2W H2W2 O201 0.75 2.25 2.847(8) 137 .
O2W H1W2 O202 0.81 1.99 2.778(8) 165 .
O3W H1W3 O1W 0.87 1.85 2.721(16) 177 .
O3W' H4W3 O1W 0.86 2.03 2.90(2) 180 .
O4W H1W4 O2W 0.90 2.04 2.932(15) 179 .
O5W H1W5 Br22 0.84 3.07 3.91(2) 180 4_575
O5W H2W5 O2W 0.76 2.22 2.59(2) 111 .
O8W H2W8 O101 1.09 1.67 2.757(11) 174 3_666
O1S H1S O10W 0.84 1.83 2.66(3) 167 .

loop_
_geom_torsion_atom_site_label_1
_geom_torsion_atom_site_label_2
_geom_torsion_atom_site_label_3
_geom_torsion_atom_site_label_4
_geom_torsion
O11 Zn11 N101 C106 -126.6(6)
O103 Zn11 N101 C106 67.3(7)
O101 Zn11 N101 C106 -28.0(6)
N103 Zn11 N101 C106 145.3(6)
O11 Zn11 N101 C107 67.7(6)
O103 Zn11 N101 C107 -98.4(5)
O101 Zn11 N101 C107 166.3(5)
N103 Zn11 N101 C107 -20.4(5)
O12 Zn12 N102 C113 93.6(6)
O103 Zn12 N102 C113 -102.2(7)
O102 Zn12 N102 C113 -11.8(6)
N104 Zn12 N102 C113 -168.5(6)
O12 Zn12 N102 C112 -86.2(5)
O103 Zn12 N102 C112 78.0(6)
O102 Zn12 N102 C112 168.4(5)
N104 Zn12 N102 C112 11.7(5)
O11 Zn11 N103 C108 -132.1(5)
O103 Zn11 N103 C108 120.5(5)
O101 Zn11 N103 C108 22.8(12)
N101 Zn11 N103 C108 -7.2(5)
O11 Zn11 N103 C120 106.1(5)
O103 Zn11 N103 C120 -1.3(5)
O101 Zn11 N103 C120 -99.0(10)
N101 Zn11 N103 C120 -129.0(5)
O11 Zn11 N103 C109 -9.2(5)
O103 Zn11 N103 C109 -116.6(5)
O101 Zn11 N103 C109 145.6(9)
N101 Zn11 N103 C109 115.6(5)
O12 Zn12 N104 C111 126.8(4)
O103 Zn12 N104 C111 -129.0(4)
O102 Zn12 N104 C111 -50.3(7)
N102 Zn12 N104 C111 17.4(4)
O12 Zn12 N104 C120 -115.2(5)
O103 Zn12 N104 C120 -11.0(5)
O102 Zn12 N104 C120 67.7(7)
N102 Zn12 N104 C120 135.3(5)
O12 Zn12 N104 C110 4.7(5)
O103 Zn12 N104 C110 108.9(5)
O102 Zn12 N104 C110 -172.4(5)
N102 Zn12 N104 C110 -104.8(5)
O203 Zn21 N201 C206 101.3(7)
O21 Zn21 N201 C206 -105.0(7)
O201 Zn21 N201 C206 1.9(8)
N203 Zn21 N201 C206 168.9(8)
O203 Zn21 N201 C207 -80.6(7)
O21 Zn21 N201 C207 73.1(6)
O201 Zn21 N201 C207 -179.9(6)
N203 Zn21 N201 C207 -13.0(6)
O203 Zn22 N202 C213 -89.1(7)
O22 Zn22 N202 C213 114.6(6)
O202 Zn22 N202 C213 7.9(7)
N204 Zn22 N202 C213 -153.2(7)
O203 Zn22 N202 C212 82.4(6)
O22 Zn22 N202 C212 -73.9(6)
O202 Zn22 N202 C212 179.4(6)
N204 Zn22 N202 C212 18.3(5)
O203 Zn21 N203 C220 2.9(5)
O21 Zn21 N203 C220 109.0(5)
O201 Zn21 N203 C220 -79.7(10)
N201 Zn21 N203 C220 -139.0(6)
O203 Zn21 N203 C208 124.8(5)
O21 Zn21 N203 C208 -129.1(5)
O201 Zn21 N203 C208 42.2(11)
N201 Zn21 N203 C208 -17.1(5)
O203 Zn21 N203 C209 -115.5(5)
O21 Zn21 N203 C209 -9.3(5)
O201 Zn21 N203 C209 162.0(7)
N201 Zn21 N203 C209 102.7(5)
O203 Zn22 N204 C220 -7.1(5)
O22 Zn22 N204 C220 -116.2(5)
O202 Zn22 N204 C220 69.1(8)
N202 Zn22 N204 C220 132.9(5)
O203 Zn22 N204 C211 -127.5(5)
O22 Zn22 N204 C211 123.4(5)
O202 Zn22 N204 C211 -51.3(8)
N202 Zn22 N204 C211 12.5(5)
O203 Zn22 N204 C210 111.2(5)
O22 Zn22 N204 C210 2.0(5)
O202 Zn22 N204 C210 -172.7(6)
N202 Zn22 N204 C210 -108.8(5)
O11 Zn11 O101 C100 158.0(6)
O103 Zn11 O101 C100 -93.7(6)
N101 Zn11 O101 C100 32.6(6)
N103 Zn11 O101 C100 3.3(13)
O12 Zn12 O102 C119 -96.0(6)
O103 Zn12 O102 C119 158.8(6)
N102 Zn12 O102 C119 15.9(6)
N104 Zn12 O102 C119 81.1(8)
O11 Zn11 O103 C126 -145.2(5)
O101 Zn11 O103 C126 116.1(5)
N101 Zn11 O103 C126 22.9(6)
N103 Zn11 O103 C126 -50.5(5)
O11 Zn11 O103 Zn12 -16.6(3)
O101 Zn11 O103 Zn12 -115.3(3)
N101 Zn11 O103 Zn12 151.5(3)
N103 Zn11 O103 Zn12 78.1(3)
O12 Zn12 O103 C126 160.8(5)
O102 Zn12 O103 C126 -94.7(5)
N102 Zn12 O103 C126 -4.0(7)
N104 Zn12 O103 C126 60.5(5)
O12 Zn12 O103 Zn11 29.3(3)
O102 Zn12 O103 Zn11 133.8(3)
N102 Zn12 O103 Zn11 -135.5(4)
N104 Zn12 O103 Zn11 -71.0(3)
O203 Zn21 O201 C200 -137.7(7)
O21 Zn21 O201 C200 114.5(7)
N201 Zn21 O201 C200 1.2(7)
N203 Zn21 O201 C200 -56.5(12)
O203 Zn22 O202 C219 126.4(6)
O22 Zn22 O202 C219 -122.4(6)
N202 Zn22 O202 C219 -9.0(7)
N204 Zn22 O202 C219 52.2(10)
O21 Zn21 O203 C226 -143.1(5)
O201 Zn21 O203 C226 110.6(5)
N201 Zn21 O203 C226 11.5(7)
N203 Zn21 O203 C226 -54.3(5)
O21 Zn21 O203 Zn22 -7.3(3)
O201 Zn21 O203 Zn22 -113.6(3)
N201 Zn21 O203 Zn22 147.4(3)
N203 Zn21 O203 Zn22 81.5(3)
O22 Zn22 O203 C226 155.1(5)
O202 Zn22 O203 C226 -98.7(5)
N202 Zn22 O203 C226 -1.5(6)
N204 Zn22 O203 C226 60.8(5)
O22 Zn22 O203 Zn21 16.8(3)
O202 Zn22 O203 Zn21 123.0(3)
N202 Zn22 O203 Zn21 -139.9(3)
N204 Zn22 O203 Zn21 -77.5(3)
O103 Zn11 O11 C10 -5.7(7)
O101 Zn11 O11 C10 91.0(7)
N101 Zn11 O11 C10 -173.9(6)
N103 Zn11 O11 C10 -94.7(7)
O103 Zn12 O12 C10 -35.3(7)
O102 Zn12 O12 C10 -128.8(7)
N102 Zn12 O12 C10 134.9(7)
N104 Zn12 O12 C10 52.5(7)
O203 Zn21 O21 C13 -0.6(7)
O201 Zn21 O21 C13 97.8(7)
N201 Zn21 O21 C13 -162.8(7)
N203 Zn21 O21 C13 -84.5(7)
O203 Zn22 O22 C13 -26.8(7)
O202 Zn22 O22 C13 -125.1(6)
N202 Zn22 O22 C13 135.6(6)
N204 Zn22 O22 C13 56.9(6)
Zn12 O12 C10 O11 15.3(12)
Zn12 O12 C10 C11 -165.8(5)
Zn11 O11 C10 O12 8.9(12)
Zn11 O11 C10 C11 -170.0(5)
O12 C10 C11 C12 161.1(7)
O11 C10 C11 C12 -19.9(10)
C10 C11 C12 C13 -75.2(9)
Zn21 O21 C13 O22 -6.4(12)
Zn21 O21 C13 C12 171.5(5)
Zn22 O22 C13 O21 21.6(11)
Zn22 O22 C13 C12 -156.3(5)
C11 C12 C13 O21 147.9(7)
C11 C12 C13 O22 -34.0(10)
Zn11 O101 C100 C105 -22.5(10)
Zn11 O101 C100 C101 158.3(5)
O101 C100 C101 C102 -178.8(7)
C105 C100 C101 C102 2.0(11)
C100 C101 C102 C103 -0.5(11)
C101 C102 C103 C104 -2.5(12)
C101 C102 C103 Br11 179.9(6)
C102 C103 C104 C105 3.7(12)
Br11 C103 C104 C105 -178.7(6)
C103 C104 C105 C100 -2.1(11)
C103 C104 C105 C106 -178.4(7)
O101 C100 C105 C104 -179.9(7)
C101 C100 C105 C104 -0.7(11)
O101 C100 C105 C106 -4.0(12)
C101 C100 C105 C106 175.2(7)
C107 N101 C106 C105 178.2(7)
Zn11 N101 C106 C105 13.4(11)
C104 C105 C106 N101 -174.9(7)
C100 C105 C106 N101 9.0(12)
C106 N101 C107 C108 -120.2(8)
Zn11 N101 C107 C108 45.7(8)
C120 N103 C108 C107 154.9(6)
C109 N103 C108 C107 -89.7(8)
Zn11 N103 C108 C107 32.1(7)
N101 C107 C108 N103 -50.8(9)
C108 N103 C109 C110 -150.2(6)
C120 N103 C109 C110 -30.5(8)
Zn11 N103 C109 C110 90.1(6)
C111 N104 C110 C109 140.7(6)
C120 N104 C110 C109 21.3(8)
Zn12 N104 C110 C109 -102.9(6)
N103 C109 C110 N104 5.6(8)
C120 N104 C111 C112 -162.3(7)
C110 N104 C111 C112 81.3(8)
Zn12 N104 C111 C112 -42.3(7)
C113 N102 C112 C111 141.3(7)
Zn12 N102 C112 C111 -38.9(7)
N104 C111 C112 N102 55.6(8)
C112 N102 C113 C114 -177.0(7)
Zn12 N102 C113 C114 3.2(11)
N102 C113 C114 C119 7.9(13)
N102 C113 C114 C115 -172.5(7)
C119 C114 C115 C116 3.0(11)
C113 C114 C115 C116 -176.6(7)
C114 C115 C116 C117 0.2(13)
C114 C115 C116 Br12 -177.9(6)
C115 C116 C117 C118 -1.2(13)
Br12 C116 C117 C118 176.8(6)
C116 C117 C118 C119 -0.9(12)
Zn12 O102 C119 C114 -10.9(10)
Zn12 O102 C119 C118 170.7(5)
C115 C114 C119 O102 176.7(7)
C113 C114 C119 O102 -3.8(12)
C115 C114 C119 C118 -5.0(11)
C113 C114 C119 C118 174.5(7)
C117 C118 C119 O102 -177.5(7)
C117 C118 C119 C114 4.1(11)
C108 N103 C120 N104 164.7(6)
C109 N103 C120 N104 43.9(7)
Zn11 N103 C120 N104 -75.6(6)
C108 N103 C120 C121 -72.2(8)
C109 N103 C120 C121 167.0(6)
Zn11 N103 C120 C121 47.5(7)
C111 N104 C120 N103 -161.7(6)
C110 N104 C120 N103 -40.4(7)
Zn12 N104 C120 N103 85.0(5)
C111 N104 C120 C121 75.6(8)
C110 N104 C120 C121 -163.2(6)
Zn12 N104 C120 C121 -37.8(7)
N103 C120 C121 C122 119.0(7)
N104 C120 C121 C122 -124.7(7)
N103 C120 C121 C126 -59.1(9)
N104 C120 C121 C126 57.2(9)
C126 C121 C122 C123 -1.8(11)
C120 C121 C122 C123 -180.0(7)
C121 C122 C123 C124 -0.8(11)
C121 C122 C123 Br13 178.0(5)
C122 C123 C124 C125 2.7(11)
Br13 C123 C124 C125 -176.1(5)
C123 C124 C125 C126 -1.9(11)
Zn11 O103 C126 C121 60.5(8)
Zn12 O103 C126 C121 -67.4(7)
Zn11 O103 C126 C125 -120.0(6)
Zn12 O103 C126 C125 112.0(6)
C122 C121 C126 O103 -178.0(6)
C120 C121 C126 O103 0.1(11)
C122 C121 C126 C125 2.5(11)
C120 C121 C126 C125 -179.4(7)
C124 C125 C126 O103 179.9(6)
C124 C125 C126 C121 -0.7(11)
Zn21 O201 C200 C205 -2.3(13)
Zn21 O201 C200 C201 177.6(6)
O201 C200 C201 C202 -179.1(9)
C205 C200 C201 C202 0.8(14)
C200 C201 C202 C203 -2.8(15)
C201 C202 C203 C204 3.4(16)
C201 C202 C203 Br21 -179.7(8)
C202 C203 C204 C205 -2.0(15)
Br21 C203 C204 C205 -178.9(7)
O201 C200 C205 C204 -179.5(9)
C201 C200 C205 C204 0.6(13)
O201 C200 C205 C206 0.2(15)
C201 C200 C205 C206 -179.6(8)
C203 C204 C205 C200 -0.1(14)
C203 C204 C205 C206 -179.8(9)
C207 N201 C206 C205 177.7(8)
Zn21 N201 C206 C205 -4.3(13)
C200 C205 C206 N201 3.5(15)
C204 C205 C206 N201 -176.7(9)
C206 N201 C207 C208 -140.2(8)
Zn21 N201 C207 C208 41.6(9)
C220 N203 C208 C207 165.4(7)
C209 N203 C208 C207 -78.0(8)
Zn21 N203 C208 C207 43.2(7)
N201 C207 C208 N203 -58.4(10)
C220 N203 C209 C210 -31.6(7)
C208 N203 C209 C210 -154.0(6)
Zn21 N203 C209 C210 92.6(6)
C220 N204 C210 C209 22.4(8)
C211 N204 C210 C209 145.3(6)
Zn22 N204 C210 C209 -100.7(6)
N203 C209 C210 N204 5.3(8)
C220 N204 C211 C212 -160.6(7)
C210 N204 C211 C212 81.3(8)
Zn22 N204 C211 C212 -40.2(7)
C213 N202 C212 C211 125.6(8)
Zn22 N202 C212 C211 -46.3(8)
N204 C211 C212 N202 58.6(9)
C212 N202 C213 C214 -177.0(7)
Zn22 N202 C213 C214 -5.6(12)
N202 C213 C214 C219 1.1(14)
N202 C213 C214 C215 177.5(8)
C219 C214 C215 C216 2.0(12)
C213 C214 C215 C216 -174.7(7)
C214 C215 C216 C217 -5.4(12)
C214 C215 C216 Br22 177.9(6)
C215 C216 C217 C218 4.9(13)
Br22 C216 C217 C218 -178.5(7)
C216 C217 C218 C219 -0.9(13)
Zn22 O202 C219 C218 -172.5(6)
Zn22 O202 C219 C214 7.5(11)
C217 C218 C219 O202 177.6(8)
C217 C218 C219 C214 -2.4(13)
C215 C214 C219 O202 -178.2(7)
C213 C214 C219 O202 -1.9(13)
C215 C214 C219 C218 1.8(11)
C213 C214 C219 C218 178.1(8)
C208 N203 C220 N204 167.4(6)
C209 N203 C220 N204 46.1(7)
Zn21 N203 C220 N204 -78.0(6)
C208 N203 C220 C221 -70.9(9)
C209 N203 C220 C221 167.8(6)
Zn21 N203 C220 C221 43.7(8)
C211 N204 C220 N203 -165.9(6)
C210 N204 C220 N203 -42.6(7)
Zn22 N204 C220 N203 80.9(6)
C211 N204 C220 C221 71.1(8)
C210 N204 C220 C221 -165.6(6)
Zn22 N204 C220 C221 -42.1(8)
N203 C220 C221 C226 -58.2(9)
N204 C220 C221 C226 57.6(9)
N203 C220 C221 C222 126.4(8)
N204 C220 C221 C222 -117.8(8)
C226 C221 C222 C223 -0.1(12)
C220 C221 C222 C223 175.4(8)
C221 C222 C223 C224 -0.3(14)
C221 C222 C223 Br23 177.9(6)
C222 C223 C224 C225 0.6(15)
Br23 C223 C224 C225 -177.6(7)
C223 C224 C225 C226 -0.6(14)
Zn21 O203 C226 C225 -119.9(7)
Zn22 O203 C226 C225 104.8(7)
Zn21 O203 C226 C221 62.1(8)
Zn22 O203 C226 C221 -73.1(7)
C224 C225 C226 O203 -177.8(7)
C224 C225 C226 C221 0.2(12)
C222 C221 C226 O203 178.1(7)
C220 C221 C226 O203 2.6(11)
C222 C221 C226 C225 0.1(11)
C220 C221 C226 C225 -175.3(7)
